data_2206387
loop_
_publ_author_name
'You, Zhong-Lu'

_publ_section_title
;[<i>N</i>,<i>N</i>'-Bis(3-methylsalicylidene)propane-1,3-diaminato]nickel(II)
 methanol solvate
;
_journal_coeditor_code CI6614
_journal_issue 8
_journal_name_full 'Acta Crystallographica Section E'
_journal_page_first m1601
_journal_page_last m1603
_journal_paper_doi 10.1107/S1600536805022956
_journal_volume 61
_journal_year 2005
_chemical_formula_iupac '[Ni (C19 H20 N2 O2)], C H4 O'
_chemical_formula_moiety 'C19 H20 N2 Ni O2, C H4 O'
_chemical_formula_sum 'C20 H24 N2 Ni O3'
_chemical_formula_weight 399.12
_chemical_name_systematic
;[N,N'-Bis(3-methylsalicylidene)propane-1,3-diaminato]nickel(II) methanol
 solvate
;
_space_group_IT_number 62
_symmetry_cell_setting orthorhombic
_symmetry_space_group_name_Hall '-P 2ac 2n'
_symmetry_space_group_name_H-M 'P n m a'
_atom_sites_solution_hydrogens geom
_atom_sites_solution_primary direct
_atom_sites_solution_secondary difmap
_audit_creation_method SHELXL-97
_cell_angle_alpha 90.00
_cell_angle_beta 90.00
_cell_angle_gamma 90.00
_cell_formula_units_Z 4
_cell_length_a 10.371(3)
_cell_length_b 16.447(4)
_cell_length_c 11.070(3)
_cell_measurement_reflns_used 2668
_cell_measurement_temperature 298(2)
_cell_measurement_theta_max 20.90
_cell_measurement_theta_min 2.24
_cell_volume 1888.2(9)
_computing_cell_refinement 'SAINT (Bruker, 1998)'
_computing_data_collection 'SMART (Bruker, 1998)'
_computing_data_reduction SAINT
_computing_molecular_graphics 'SHELXTL (Sheldrick, 1997b)'
_computing_publication_material SHELXTL
_computing_structure_refinement 'SHELXL97 (Sheldrick, 1997a)'
_computing_structure_solution 'SHELXS97 (Sheldrick, 1997a)'
_diffrn_ambient_temperature 298(2)
_diffrn_measured_fraction_theta_full 0.997
_diffrn_measured_fraction_theta_max 0.997
_diffrn_measurement_device_type 'Bruker SMART CCD area-detector'
_diffrn_measurement_method \w
_diffrn_radiation_monochromator graphite
_diffrn_radiation_source 'fine-focus sealed tube'
_diffrn_radiation_type MoK\a
_diffrn_radiation_wavelength 0.71073
_diffrn_reflns_av_R_equivalents 0.0529
_diffrn_reflns_av_sigmaI/netI 0.0375
_diffrn_reflns_limit_h_max 13
_diffrn_reflns_limit_h_min -13
_diffrn_reflns_limit_k_max 21
_diffrn_reflns_limit_k_min -21
_diffrn_reflns_limit_l_max 14
_diffrn_reflns_limit_l_min -14
_diffrn_reflns_number 15295
_diffrn_reflns_theta_full 27.50
_diffrn_reflns_theta_max 27.50
_diffrn_reflns_theta_min 2.22
_diffrn_standards_decay_% 0
_diffrn_standards_number 0
_exptl_absorpt_coefficient_mu 1.049
_exptl_absorpt_correction_T_max 0.9024
_exptl_absorpt_correction_T_min 0.8176
_exptl_absorpt_correction_type multi-scan
_exptl_absorpt_process_details '(SADABS; Sheldrick, 1996)'
_exptl_crystal_colour green
_exptl_crystal_density_diffrn 1.404
_exptl_crystal_density_method 'not measured'
_exptl_crystal_description Block
_exptl_crystal_F_000 840
_exptl_crystal_size_max 0.20
_exptl_crystal_size_mid 0.18
_exptl_crystal_size_min 0.10
_refine_diff_density_max 0.818
_refine_diff_density_min -0.753
_refine_ls_extinction_method none
_refine_ls_goodness_of_fit_ref 1.062
_refine_ls_hydrogen_treatment mixed
_refine_ls_matrix_type full
_refine_ls_number_parameters 128
_refine_ls_number_reflns 2237
_refine_ls_number_restraints 7
_refine_ls_restrained_S_all 1.110
_refine_ls_R_factor_all 0.0721
_refine_ls_R_factor_gt 0.0546
_refine_ls_shift/su_max 0.001
_refine_ls_shift/su_mean 0.000
_refine_ls_structure_factor_coef Fsqd
_refine_ls_weighting_details 'w = 1/[\s^2^(Fo^2^)+(0.0805P)^2^+1.5511P] where P = (Fo^2^+2Fc^2^)/3'
_refine_ls_weighting_scheme calc
_refine_ls_wR_factor_gt 0.1499
_refine_ls_wR_factor_ref 0.1624
_reflns_number_gt 1724
_reflns_number_total 2237
_reflns_threshold_expression I>2\s(I)
_cod_data_source_file ci6614.cif
_cod_data_source_block I
_cod_depositor_comments
;
The following automatic conversions were performed:
'_symmetry_cell_setting' value 'Orthorhombic' changed to 'orthorhombic'
according to '/home/saulius/struct/CIF-dictionaries/cif_core.dic'
dictionary named 'cif_core.dic' version 2.4.1 from 2010-06-29.

Automatic conversion script
Id: cif_fix_enum 1527 2010-12-29 10:47:43Z saulius 

The following automatic conversions were performed:

'_symmetry_cell_setting' value 'Orthorhombic' changed to
'orthorhombic' according to
/home/saulius/struct/CIF-dictionaries/cif_core.dic dictionary named
'cif_core.dic' version 2.4.1 from 2010-06-29.

Automatic conversion script
Id: cif_fix_values 1715 2011-07-08 13:25:40Z adriana 
;
_cod_database_code 2206387

loop_
_symmetry_equiv_pos_as_xyz
'x, y, z'
'-x+1/2, -y, z+1/2'
'x+1/2, -y+1/2, -z+1/2'
'-x, y+1/2, -z'
'-x, -y, -z'
'x-1/2, y, -z-1/2'
'-x-1/2, y-1/2, z-1/2'
'x, -y-1/2, z'

loop_
_atom_site_label
_atom_site_fract_x
_atom_site_fract_y
_atom_site_fract_z
_atom_site_U_iso_or_equiv
_atom_site_adp_type
_atom_site_calc_flag
_atom_site_refinement_flags
_atom_site_occupancy
_atom_site_type_symbol
Ni1 0.51538(6) 0.2500 0.42663(6) 0.0449(3) Uani d S 1 Ni
O1 0.3859(2) 0.17776(16) 0.4676(3) 0.0605(7) Uani d . 1 O
O2 0.6659(10) 0.7500 0.2792(9) 0.191(4) Uani d SDU 1 O
N1 0.6302(3) 0.16405(19) 0.3880(3) 0.0530(8) Uani d . 1 N
C1 0.3669(4) 0.1046(2) 0.4251(3) 0.0526(9) Uani d . 1 C
C2 0.2421(4) 0.0696(3) 0.4372(4) 0.0631(11) Uani d . 1 C
C3 0.2227(5) -0.0082(3) 0.3939(4) 0.0740(13) Uani d . 1 C
H3 0.1410 -0.0310 0.4008 0.089 Uiso calc R 1 H
C4 0.3197(5) -0.0536(3) 0.3404(4) 0.0811(14) Uani d . 1 C
H4 0.3032 -0.1058 0.3121 0.097 Uiso calc R 1 H
C5 0.4417(5) -0.0198(3) 0.3299(4) 0.0700(11) Uani d . 1 C
H5 0.5084 -0.0498 0.2957 0.084 Uiso calc R 1 H
C6 0.4646(4) 0.0592(2) 0.3704(4) 0.0537(9) Uani d . 1 C
C7 0.5939(4) 0.0906(2) 0.3642(4) 0.0578(9) Uani d . 1 C
H7 0.6579 0.0544 0.3406 0.069 Uiso calc R 1 H
C8 0.7728(4) 0.1754(3) 0.3901(5) 0.0700(12) Uani d . 1 C
H8A 0.8018 0.1767 0.4734 0.084 Uiso calc R 1 H
H8B 0.8134 0.1293 0.3511 0.084 Uiso calc R 1 H
C9 0.8143(6) 0.2500 0.3297(8) 0.093(2) Uani d S 1 C
H9A 0.9076 0.2500 0.3245 0.112 Uiso calc SR 1 H
H9B 0.7806 0.2500 0.2479 0.112 Uiso calc SR 1 H
C10 0.1358(4) 0.1199(3) 0.4935(5) 0.0879(16) Uani d . 1 C
H10A 0.0544 0.0934 0.4814 0.132 Uiso calc R 1 H
H10B 0.1339 0.1727 0.4564 0.132 Uiso calc R 1 H
H10C 0.1517 0.1257 0.5785 0.132 Uiso calc R 1 H
C11 0.5563(9) 0.7500 0.2384(9) 0.130(4) Uani d S 1 C
H11A 0.5598 0.7500 0.1517 0.195 Uiso calc SR 1 H
H11B 0.5115 0.7977 0.2657 0.195 Uiso calc PR 0.50 H
H11C 0.5115 0.7023 0.2657 0.195 Uiso calc PR 0.50 H
H2 0.669(7) 0.7500 0.3607(14) 0.080 Uiso d SD 1 H

loop_
_atom_site_aniso_label
_atom_site_aniso_U_11
_atom_site_aniso_U_22
_atom_site_aniso_U_33
_atom_site_aniso_U_12
_atom_site_aniso_U_13
_atom_site_aniso_U_23
Ni1 0.0361(4) 0.0497(4) 0.0491(4) 0.000 0.0047(3) 0.000
O1 0.0461(14) 0.0535(16) 0.0819(19) -0.0050(12) 0.0134(13) -0.0029(14)
O2 0.156(6) 0.305(9) 0.114(5) 0.000 0.036(6) 0.000
N1 0.0425(15) 0.0544(19) 0.0620(18) 0.0041(13) 0.0049(13) -0.0026(15)
C1 0.051(2) 0.056(2) 0.051(2) -0.0049(16) -0.0016(16) 0.0121(17)
C2 0.056(2) 0.069(3) 0.064(3) -0.0125(19) -0.0036(18) 0.017(2)
C3 0.071(3) 0.077(3) 0.074(3) -0.024(2) -0.008(2) 0.015(2)
C4 0.104(4) 0.065(3) 0.075(3) -0.032(3) -0.006(3) -0.002(2)
C5 0.084(3) 0.065(3) 0.061(2) -0.003(2) 0.002(2) -0.005(2)
C6 0.060(2) 0.050(2) 0.051(2) -0.0052(17) -0.0021(17) 0.0026(17)
C7 0.053(2) 0.060(2) 0.061(2) 0.0081(18) 0.0039(18) -0.0019(19)
C8 0.041(2) 0.071(3) 0.097(3) 0.0058(19) 0.010(2) -0.001(2)
C9 0.047(3) 0.095(5) 0.138(7) 0.000 0.023(4) 0.000
C10 0.052(2) 0.087(3) 0.124(5) -0.011(2) 0.017(3) 0.012(3)
C11 0.091(6) 0.209(12) 0.091(7) 0.000 0.001(6) 0.000

loop_
_atom_type_symbol
_atom_type_description
_atom_type_scat_dispersion_real
_atom_type_scat_dispersion_imag
_atom_type_scat_source
C C 0.0033 0.0016 'International Tables Vol C Tables 4.2.6.8 and 6.1.1.4'
H H 0.0000 0.0000 'International Tables Vol C Tables 4.2.6.8 and 6.1.1.4'
N N 0.0061 0.0033 'International Tables Vol C Tables 4.2.6.8 and 6.1.1.4'
O O 0.0106 0.0060 'International Tables Vol C Tables 4.2.6.8 and 6.1.1.4'
Ni Ni 0.3393 1.1124 'International Tables Vol C Tables 4.2.6.8 and 6.1.1.4'

loop_
_geom_angle_atom_site_label_1
_geom_angle_atom_site_label_2
_geom_angle_atom_site_label_3
_geom_angle_site_symmetry_1
_geom_angle_site_symmetry_3
_geom_angle
_geom_angle_publ_flag
O1 Ni1 O1 . 8_565 79.94(17) y
O1 Ni1 N1 . 8_565 171.75(12) y
O1 Ni1 N1 8_565 8_565 91.85(13) ?
O1 Ni1 N1 . . 91.85(13) y
O1 Ni1 N1 8_565 . 171.75(12) ?
N1 Ni1 N1 8_565 . 96.36(19) y
C1 O1 Ni1 . . 127.8(2) ?
C11 O2 H2 . . 114(5) ?
C7 N1 C8 . . 114.2(3) ?
C7 N1 Ni1 . . 124.0(3) ?
C8 N1 Ni1 . . 121.7(3) ?
O1 C1 C6 . . 122.6(3) ?
O1 C1 C2 . . 118.4(4) ?
C6 C1 C2 . . 118.9(4) ?
C3 C2 C1 . . 118.4(4) ?
C3 C2 C10 . . 123.0(4) ?
C1 C2 C10 . . 118.6(4) ?
C2 C3 C4 . . 122.8(4) ?
C2 C3 H3 . . 118.6 ?
C4 C3 H3 . . 118.6 ?
C3 C4 C5 . . 118.8(4) ?
C3 C4 H4 . . 120.6 ?
C5 C4 H4 . . 120.6 ?
C4 C5 C6 . . 120.1(5) ?
C4 C5 H5 . . 120.0 ?
C6 C5 H5 . . 120.0 ?
C5 C6 C1 . . 120.9(4) ?
C5 C6 C7 . . 118.5(4) ?
C1 C6 C7 . . 120.3(4) ?
N1 C7 C6 . . 126.7(4) ?
N1 C7 H7 . . 116.7 ?
C6 C7 H7 . . 116.7 ?
C9 C8 N1 . . 113.0(4) ?
C9 C8 H8A . . 109.0 ?
N1 C8 H8A . . 109.0 ?
C9 C8 H8B . . 109.0 ?
N1 C8 H8B . . 109.0 ?
H8A C8 H8B . . 107.8 ?
C8 C9 C8 8_565 . 114.1(6) ?
C8 C9 H9A 8_565 . 108.7 ?
C8 C9 H9A . . 108.7 ?
C8 C9 H9B 8_565 . 108.7 ?
C8 C9 H9B . . 108.7 ?
H9A C9 H9B . . 107.6 ?
C2 C10 H10A . . 109.5 ?
C2 C10 H10B . . 109.5 ?
H10A C10 H10B . . 109.5 ?
C2 C10 H10C . . 109.5 ?
H10A C10 H10C . . 109.5 ?
H10B C10 H10C . . 109.5 ?
O2 C11 H11A . . 109.5 ?
O2 C11 H11B . . 109.5 ?
H11A C11 H11B . . 109.5 ?
O2 C11 H11C . . 109.5 ?
H11A C11 H11C . . 109.5 ?
H11B C11 H11C . . 109.5 ?

loop_
_geom_bond_atom_site_label_1
_geom_bond_atom_site_label_2
_geom_bond_site_symmetry_2
_geom_bond_distance
_geom_bond_publ_flag
Ni1 O1 . 1.849(3) y
Ni1 O1 8_565 1.849(3) ?
Ni1 N1 8_565 1.897(3) ?
Ni1 N1 . 1.897(3) y
O1 C1 . 1.307(5) ?
O2 C11 . 1.224(11) ?
O2 H2 . 0.902(11) ?
N1 C7 . 1.292(5) ?
N1 C8 . 1.491(5) ?
C1 C6 . 1.396(5) ?
C1 C2 . 1.424(5) ?
C2 C3 . 1.380(7) ?
C2 C10 . 1.514(7) ?
C3 C4 . 1.386(7) ?
C3 H3 . 0.93 ?
C4 C5 . 1.388(6) ?
C4 H4 . 0.93 ?
C5 C6 . 1.395(6) ?
C5 H5 . 0.93 ?
C6 C7 . 1.439(5) ?
C7 H7 . 0.93 ?
C8 C9 . 1.462(6) ?
C8 H8A . 0.97 ?
C8 H8B . 0.97 ?
C9 C8 8_565 1.462(6) ?
C9 H9A . 0.97 ?
C9 H9B . 0.97 ?
C10 H10A . 0.96 ?
C10 H10B . 0.96 ?
C10 H10C . 0.96 ?
C11 H11A . 0.96 ?
C11 H11B . 0.96 ?
C11 H11C . 0.96 ?

loop_
_geom_hbond_atom_site_label_D
_geom_hbond_atom_site_label_H
_geom_hbond_atom_site_label_A
_geom_hbond_site_symmetry_A
_geom_hbond_distance_DH
_geom_hbond_distance_HA
_geom_hbond_distance_DA
_geom_hbond_angle_DHA
O2 H2 O1 5_666 0.902(11) 2.31(2) 3.091(9) 144(3)
O2 H2 O1 4_656 0.902(11) 2.31(2) 3.091(9) 144(3)

loop_
_geom_torsion_atom_site_label_1
_geom_torsion_atom_site_label_2
_geom_torsion_atom_site_label_3
_geom_torsion_atom_site_label_4
_geom_torsion_site_symmetry_1
_geom_torsion_site_symmetry_4
_geom_torsion
O1 Ni1 O1 C1 8_565 . 150.5(3)
N1 Ni1 O1 C1 . . -28.7(3)
O1 Ni1 N1 C7 . . 19.7(3)
N1 Ni1 N1 C7 8_565 . -159.5(3)
O1 Ni1 N1 C8 . . -156.6(3)
N1 Ni1 N1 C8 8_565 . 24.3(4)
Ni1 O1 C1 C6 . . 21.3(5)
Ni1 O1 C1 C2 . . -159.7(3)
O1 C1 C2 C3 . . -179.1(4)
C6 C1 C2 C3 . . -0.1(6)
O1 C1 C2 C10 . . 2.6(6)
C6 C1 C2 C10 . . -178.4(4)
C1 C2 C3 C4 . . 0.7(7)
C10 C2 C3 C4 . . 178.8(5)
C2 C3 C4 C5 . . 0.0(7)
C3 C4 C5 C6 . . -1.3(7)
C4 C5 C6 C1 . . 1.9(6)
C4 C5 C6 C7 . . 176.6(4)
O1 C1 C6 C5 . . 177.8(4)
C2 C1 C6 C5 . . -1.2(6)
O1 C1 C6 C7 . . 3.2(6)
C2 C1 C6 C7 . . -175.8(3)
C8 N1 C7 C6 . . 171.9(4)
Ni1 N1 C7 C6 . . -4.6(6)
C5 C6 C7 N1 . . 173.8(4)
C1 C6 C7 N1 . . -11.5(6)
C7 N1 C8 C9 . . 137.2(5)
Ni1 N1 C8 C9 . . -46.2(6)
N1 C8 C9 C8 . 8_565 66.3(8)
